data_4123150
loop_
_publ_author_name
'Zuzek, Ashley A.'
'Neary, Michelle C.'
'Parkin, Gerard'

_publ_section_title
;
 \s-Silane, Disilanyl, and [W(\m-H)Si(\m-H)W] Bridging Silylene Complexes
 via the Reactions of W(PMe3)4(\h(2)-CH2PMe2)H with Phenylsilanes.
;
_journal_name_full 'Journal of the American Chemical Society'
_journal_page_first 141217070549000
_journal_paper_doi 10.1021/ja510703s
_journal_year 2014
_chemical_formula_sum 'C27 H51 P3 Si3 W'
_chemical_formula_weight 736.70
_chemical_name_systematic
; 
 ? 
;
_space_group_crystal_system monoclinic
_space_group_IT_number 14
_space_group_name_Hall '-P 2yn'
_space_group_name_H-M_alt 'P 1 21/n 1'
_symmetry_space_group_name_Hall '-P 2yn'
_symmetry_space_group_name_H-M 'P 1 21/n 1'
_atom_sites_solution_hydrogens mixed
_audit_creation_method SHELXL-2013
_cell_angle_alpha 90
_cell_angle_beta 94.3980(10)
_cell_angle_gamma 90
_cell_formula_units_Z 4
_cell_length_a 9.6573(9)
_cell_length_b 16.3977(15)
_cell_length_c 21.2536(19)
_cell_measurement_reflns_used 8044
_cell_measurement_temperature 130(2)
_cell_measurement_theta_max 26.03
_cell_measurement_theta_min 2.26
_cell_volume 3355.8(5)
_computing_cell_refinement 'Bruker SAINT'
_computing_data_collection 'Bruker APEX2'
_computing_data_reduction 'Bruker SAINT'
_computing_molecular_graphics 'Bruker SHELXTL'
_computing_publication_material 'Bruker SHELXTL'
_computing_structure_refinement 'SHELXL-2013 (Sheldrick, 2013)'
_computing_structure_solution 'SHELXS-97 (Sheldrick, 2008)'
_diffrn_ambient_temperature 130(2)
_diffrn_measured_fraction_theta_full 1.000
_diffrn_measured_fraction_theta_max 0.991
_diffrn_measurement_device_type 'Bruker APEX-II CCD'
_diffrn_measurement_method '\f and \w scans'
_diffrn_radiation_type MoK\a
_diffrn_radiation_wavelength 0.71073
_diffrn_reflns_av_R_equivalents 0.1366
_diffrn_reflns_av_unetI/netI 0.1151
_diffrn_reflns_Laue_measured_fraction_full 1.000
_diffrn_reflns_Laue_measured_fraction_max 0.991
_diffrn_reflns_limit_h_max 13
_diffrn_reflns_limit_h_min -13
_diffrn_reflns_limit_k_max 23
_diffrn_reflns_limit_k_min -23
_diffrn_reflns_limit_l_max 30
_diffrn_reflns_limit_l_min -30
_diffrn_reflns_number 54687
_diffrn_reflns_point_group_measured_fraction_full 1.000
_diffrn_reflns_point_group_measured_fraction_max 0.991
_diffrn_reflns_theta_full 25.242
_diffrn_reflns_theta_max 30.982
_diffrn_reflns_theta_min 1.570
_exptl_absorpt_coefficient_mu 3.707
_exptl_absorpt_correction_T_max 0.6859
_exptl_absorpt_correction_T_min 0.4960
_exptl_absorpt_correction_type empirical
_exptl_absorpt_process_details sadabs
_exptl_crystal_colour colorless
_exptl_crystal_density_diffrn 1.458
_exptl_crystal_description block
_exptl_crystal_F_000 1496
_exptl_crystal_size_max 0.220
_exptl_crystal_size_mid 0.140
_exptl_crystal_size_min 0.110
_refine_diff_density_max 3.019
_refine_diff_density_min -1.298
_refine_diff_density_rms 0.210
_refine_ls_extinction_method none
_refine_ls_goodness_of_fit_ref 1.012
_refine_ls_hydrogen_treatment mixed
_refine_ls_matrix_type full
_refine_ls_number_parameters 352
_refine_ls_number_reflns 10582
_refine_ls_number_restraints 0
_refine_ls_restrained_S_all 1.012
_refine_ls_R_factor_all 0.1062
_refine_ls_R_factor_gt 0.0524
_refine_ls_shift/su_max 0.001
_refine_ls_shift/su_mean 0.000
_refine_ls_structure_factor_coef Fsqd
_refine_ls_weighting_details 'w=1/[\s^2^(Fo^2^)+(0.0280P)^2^] where P=(Fo^2^+2Fc^2^)/3'
_refine_ls_weighting_scheme calc
_refine_ls_wR_factor_gt 0.0943
_refine_ls_wR_factor_ref 0.1119
_reflns_Friedel_coverage 0.000
_reflns_number_gt 6369
_reflns_number_total 10582
_reflns_threshold_expression 'I > 2\s(I)'
_cod_data_source_file ja510703s_si_003.cif
_cod_data_source_block wsisis10
_cod_database_code 4123150
_shelx_space_group_comment
; 
The symmetry employed for this shelxl refinement is uniquely defined 
by the following loop, which should always be used as a source of 
symmetry information in preference to the above space-group names. 
They are only intended as comments. 
;
_shelx_estimated_absorpt_t_min 0.496
_shelx_estimated_absorpt_t_max 0.686
_shelxl_version_number 2013-4

loop_
_space_group_symop_operation_xyz
'x, y, z'
'-x+1/2, y+1/2, -z+1/2'
'-x, -y, -z'
'x-1/2, -y-1/2, z-1/2'

loop_
_atom_site_label
_atom_site_type_symbol
_atom_site_fract_x
_atom_site_fract_y
_atom_site_fract_z
_atom_site_U_iso_or_equiv
_atom_site_adp_type
_atom_site_occupancy
_atom_site_site_symmetry_order
_atom_site_calc_flag
_atom_site_refinement_flags_posn
_atom_site_refinement_flags_adp
W W 0.93978(2) 0.03754(2) 0.78026(2) 0.02118(7) Uani 1 1 d . .
P1 P 1.13291(17) 0.13717(9) 0.80775(8) 0.0312(4) Uani 1 1 d . .
P2 P 0.80401(16) 0.10846(10) 0.86184(7) 0.0291(3) Uani 1 1 d . .
P3 P 0.75122(16) 0.02979(9) 0.69802(7) 0.0280(3) Uani 1 1 d . .
Si1 Si 1.01956(17) -0.05043(9) 0.87731(8) 0.0267(4) Uani 1 1 d . .
H11 H 0.965(6) -0.025(3) 0.939(3) 0.046(19) Uiso 1 1 d . .
H12 H 1.162(6) -0.060(4) 0.894(3) 0.05(2) Uiso 1 1 d . .
Si2 Si 0.92783(18) -0.18233(10) 0.86909(8) 0.0283(4) Uani 1 1 d . .
H21 H 0.918(5) -0.213(3) 0.804(2) 0.016(13) Uiso 1 1 d . .
Si3 Si 1.13912(17) -0.05026(10) 0.74984(8) 0.0273(4) Uani 1 1 d . .
H32 H 1.268(5) -0.013(3) 0.759(2) 0.028(15) Uiso 1 1 d . .
H31 H 1.153(6) -0.126(3) 0.780(3) 0.036(16) Uiso 1 1 d . .
C11 C 1.2289(7) 0.1635(4) 0.7409(3) 0.0427(17) Uani 1 1 d . .
H11A H 1.2980 0.2054 0.7535 0.064 Uiso 1 1 calc R U
H11B H 1.1648 0.1846 0.7068 0.064 Uiso 1 1 calc R U
H11C H 1.2760 0.1149 0.7263 0.064 Uiso 1 1 calc R U
C12 C 1.2694(6) 0.1128(4) 0.8672(3) 0.0419(16) Uani 1 1 d . .
H12A H 1.3384 0.1567 0.8696 0.063 Uiso 1 1 calc R U
H12B H 1.3139 0.0616 0.8561 0.063 Uiso 1 1 calc R U
H12C H 1.2302 0.1068 0.9081 0.063 Uiso 1 1 calc R U
C13 C 1.0869(7) 0.2400(4) 0.8315(3) 0.0427(17) Uani 1 1 d . .
H13A H 1.1714 0.2728 0.8388 0.064 Uiso 1 1 calc R U
H13B H 1.0387 0.2374 0.8704 0.064 Uiso 1 1 calc R U
H13C H 1.0258 0.2651 0.7980 0.064 Uiso 1 1 calc R U
C21 C 0.6549(7) 0.0515(4) 0.8842(3) 0.0492(19) Uani 1 1 d . .
H21D H 0.6032 0.0844 0.9130 0.074 Uiso 1 1 calc R U
H21E H 0.6862 0.0010 0.9054 0.074 Uiso 1 1 calc R U
H21F H 0.5945 0.0384 0.8464 0.074 Uiso 1 1 calc R U
C22 C 0.8818(8) 0.1352(4) 0.9398(3) 0.050(2) Uani 1 1 d . .
H22A H 0.8219 0.1743 0.9596 0.075 Uiso 1 1 calc R U
H22B H 0.9732 0.1599 0.9358 0.075 Uiso 1 1 calc R U
H22C H 0.8924 0.0860 0.9658 0.075 Uiso 1 1 calc R U
C23 C 0.7251(7) 0.2048(4) 0.8380(3) 0.0402(16) Uani 1 1 d . .
H23A H 0.6824 0.2293 0.8738 0.060 Uiso 1 1 calc R U
H23B H 0.6538 0.1956 0.8033 0.060 Uiso 1 1 calc R U
H23C H 0.7963 0.2416 0.8238 0.060 Uiso 1 1 calc R U
C31 C 0.6754(8) -0.0702(4) 0.6826(3) 0.052(2) Uani 1 1 d . .
H31A H 0.5975 -0.0655 0.6505 0.078 Uiso 1 1 calc R U
H31B H 0.6420 -0.0921 0.7216 0.078 Uiso 1 1 calc R U
H31C H 0.7457 -0.1069 0.6675 0.078 Uiso 1 1 calc R U
C32 C 0.7985(8) 0.0597(5) 0.6208(3) 0.0501(19) Uani 1 1 d . .
H32A H 0.7183 0.0531 0.5901 0.075 Uiso 1 1 calc R U
H32B H 0.8750 0.0254 0.6085 0.075 Uiso 1 1 calc R U
H32C H 0.8278 0.1170 0.6218 0.075 Uiso 1 1 calc R U
C33 C 0.5924(6) 0.0880(4) 0.7033(3) 0.0443(18) Uani 1 1 d . .
H33A H 0.5266 0.0745 0.6674 0.066 Uiso 1 1 calc R U
H33B H 0.6137 0.1464 0.7026 0.066 Uiso 1 1 calc R U
H33C H 0.5512 0.0745 0.7427 0.066 Uiso 1 1 calc R U
C201 C 0.7435(6) -0.1755(4) 0.8916(3) 0.0341(15) Uani 1 1 d . .
C202 C 0.6304(7) -0.1823(4) 0.8466(3) 0.0421(17) Uani 1 1 d . .
H20C H 0.6460 -0.1996 0.8050 0.051 Uiso 1 1 calc R U
C203 C 0.4964(7) -0.1644(5) 0.8611(4) 0.053(2) Uani 1 1 d . .
H20E H 0.4216 -0.1673 0.8295 0.064 Uiso 1 1 calc R U
C204 C 0.4727(7) -0.1425(5) 0.9221(4) 0.055(2) Uani 1 1 d . .
H20D H 0.3812 -0.1298 0.9324 0.066 Uiso 1 1 calc R U
C205 C 0.5799(7) -0.1391(5) 0.9673(4) 0.053(2) Uani 1 1 d . .
H20B H 0.5626 -0.1266 1.0097 0.063 Uiso 1 1 calc R U
C206 C 0.7141(7) -0.1537(5) 0.9519(3) 0.0457(18) Uani 1 1 d . .
H20A H 0.7882 -0.1486 0.9837 0.055 Uiso 1 1 calc R U
C211 C 1.0260(7) -0.2582(3) 0.9216(3) 0.0295(13) Uani 1 1 d . .
C212 C 1.1670(7) -0.2697(4) 0.9141(3) 0.0378(15) Uani 1 1 d . .
H21B H 1.2091 -0.2405 0.8820 0.045 Uiso 1 1 calc R U
C213 C 1.2465(8) -0.3225(4) 0.9524(3) 0.053(2) Uani 1 1 d . .
H21C H 1.3419 -0.3298 0.9459 0.063 Uiso 1 1 calc R U
C214 C 1.1891(8) -0.3647(4) 0.9998(4) 0.053(2) Uani 1 1 d . .
H21H H 1.2448 -0.3992 1.0273 0.064 Uiso 1 1 calc R U
C215 C 1.0493(8) -0.3558(4) 1.0067(3) 0.0478(19) Uani 1 1 d . .
H21G H 1.0074 -0.3858 1.0385 0.057 Uiso 1 1 calc R U
C216 C 0.9699(7) -0.3040(4) 0.9680(3) 0.0392(16) Uani 1 1 d . .
H21A H 0.8734 -0.2996 0.9733 0.047 Uiso 1 1 calc R U
C301 C 1.1361(6) -0.0834(3) 0.6645(3) 0.0307(14) Uani 1 1 d . .
C302 C 1.2094(8) -0.0433(4) 0.6209(3) 0.053(2) Uani 1 1 d . .
H30C H 1.2661 0.0018 0.6340 0.063 Uiso 1 1 calc R U
C303 C 1.2019(9) -0.0678(4) 0.5577(4) 0.059(2) Uani 1 1 d . .
H30E H 1.2521 -0.0386 0.5282 0.071 Uiso 1 1 calc R U
C304 C 1.1232(8) -0.1331(4) 0.5381(3) 0.0484(19) Uani 1 1 d . .
H30D H 1.1171 -0.1492 0.4951 0.058 Uiso 1 1 calc R U
C305 C 1.0533(7) -0.1751(4) 0.5808(3) 0.0386(16) Uani 1 1 d . .
H30A H 0.9998 -0.2216 0.5678 0.046 Uiso 1 1 calc R U
C306 C 1.0602(7) -0.1504(4) 0.6430(3) 0.0366(15) Uani 1 1 d . .
H30B H 1.0107 -0.1807 0.6722 0.044 Uiso 1 1 calc R U
H3 H 0.999(6) 0.052(3) 0.721(3) 0.041(17) Uiso 1 1 d . .
H1 H 0.938(8) -0.035(4) 0.746(4) 0.08(3) Uiso 1 1 d . .
H4 H 0.836(7) -0.017(4) 0.798(3) 0.05(2) Uiso 1 1 d . .
H2 H 0.914(6) 0.122(4) 0.757(3) 0.047(18) Uiso 1 1 d . .

loop_
_atom_site_aniso_label
_atom_site_aniso_U_11
_atom_site_aniso_U_22
_atom_site_aniso_U_33
_atom_site_aniso_U_23
_atom_site_aniso_U_13
_atom_site_aniso_U_12
W 0.02335(11) 0.02050(11) 0.01976(11) 0.00085(10) 0.00209(8) 0.00263(10)
P1 0.0310(9) 0.0254(8) 0.0370(9) -0.0023(7) 0.0023(7) -0.0018(7)
P2 0.0327(9) 0.0286(8) 0.0266(8) -0.0009(7) 0.0061(7) 0.0092(7)
P3 0.0316(8) 0.0277(8) 0.0240(8) -0.0007(7) -0.0033(6) 0.0032(7)
Si1 0.0300(9) 0.0267(9) 0.0232(8) 0.0029(7) 0.0008(7) 0.0018(7)
Si2 0.0331(9) 0.0290(9) 0.0226(8) 0.0027(7) 0.0007(7) -0.0003(7)
Si3 0.0254(8) 0.0287(9) 0.0283(9) 0.0000(7) 0.0050(7) 0.0037(7)
C11 0.034(4) 0.035(4) 0.060(5) -0.003(3) 0.011(3) -0.009(3)
C12 0.034(4) 0.042(4) 0.049(4) -0.003(3) -0.003(3) -0.013(3)
C13 0.040(4) 0.026(3) 0.063(5) -0.016(3) 0.008(3) -0.008(3)
C21 0.041(4) 0.053(5) 0.057(5) 0.003(4) 0.031(4) 0.009(3)
C22 0.075(5) 0.050(4) 0.024(4) -0.009(3) 0.000(3) 0.020(4)
C23 0.044(4) 0.034(4) 0.042(4) -0.005(3) 0.004(3) 0.017(3)
C31 0.062(5) 0.036(4) 0.054(5) -0.003(3) -0.029(4) -0.002(3)
C32 0.053(5) 0.077(5) 0.020(3) 0.007(3) -0.001(3) -0.003(4)
C33 0.026(4) 0.058(5) 0.047(4) -0.012(4) -0.011(3) 0.015(3)
C201 0.035(4) 0.026(3) 0.041(4) 0.011(3) 0.000(3) -0.003(3)
C202 0.046(4) 0.036(4) 0.042(4) 0.000(3) -0.011(3) -0.005(3)
C203 0.033(4) 0.061(5) 0.064(5) 0.013(4) -0.009(4) -0.014(4)
C204 0.025(4) 0.068(5) 0.073(6) 0.019(5) 0.005(4) 0.003(3)
C205 0.042(4) 0.073(6) 0.044(4) 0.015(4) 0.012(4) 0.004(4)
C206 0.032(4) 0.077(5) 0.028(4) 0.005(3) -0.003(3) -0.002(3)
C211 0.043(4) 0.020(3) 0.025(3) 0.000(2) -0.002(3) -0.001(3)
C212 0.044(4) 0.037(4) 0.033(4) -0.001(3) 0.004(3) 0.002(3)
C213 0.055(5) 0.054(5) 0.047(5) 0.001(4) -0.008(4) 0.018(4)
C214 0.064(6) 0.030(4) 0.063(5) 0.009(4) -0.007(4) 0.009(4)
C215 0.070(6) 0.039(4) 0.033(4) 0.010(3) 0.000(4) -0.014(4)
C216 0.044(4) 0.036(4) 0.037(4) 0.005(3) -0.001(3) -0.006(3)
C301 0.033(3) 0.025(3) 0.035(3) 0.003(3) 0.008(3) 0.005(3)
C302 0.069(5) 0.045(4) 0.048(4) -0.012(4) 0.029(4) -0.011(4)
C303 0.091(6) 0.040(4) 0.052(5) -0.002(4) 0.035(5) -0.020(4)
C304 0.067(5) 0.051(5) 0.028(4) -0.001(3) 0.014(4) -0.004(4)
C305 0.036(4) 0.040(4) 0.041(4) -0.009(3) 0.009(3) -0.002(3)
C306 0.038(4) 0.040(4) 0.032(4) -0.001(3) 0.011(3) 0.001(3)

loop_
_atom_type_symbol
_atom_type_description
_atom_type_scat_dispersion_real
_atom_type_scat_dispersion_imag
_atom_type_scat_source
C C 0.0033 0.0016 'International Tables Vol C Tables 4.2.6.8 and 6.1.1.4'
H H 0.0000 0.0000 'International Tables Vol C Tables 4.2.6.8 and 6.1.1.4'
Si Si 0.0817 0.0704 'International Tables Vol C Tables 4.2.6.8 and 6.1.1.4'
P P 0.1023 0.0942 'International Tables Vol C Tables 4.2.6.8 and 6.1.1.4'
W W -0.8490 6.8722 'International Tables Vol C Tables 4.2.6.8 and 6.1.1.4'

loop_
_geom_angle_atom_site_label_1
_geom_angle_atom_site_label_2
_geom_angle_atom_site_label_3
_geom_angle
P3 W P1 134.68(5)
P3 W Si3 109.26(5)
P1 W Si3 82.16(5)
P3 W P2 96.76(5)
P1 W P2 87.50(5)
Si3 W P2 151.68(5)
P3 W Si1 134.91(5)
P1 W Si1 90.39(5)
Si3 W Si1 72.54(5)
P2 W Si1 81.28(5)
P3 W H3 73(2)
P1 W H3 76(2)
Si3 W H3 61(2)
P2 W H3 141(2)
Si1 W H3 133(2)
P3 W H1 66(3)
P1 W H1 131(3)
Si3 W H1 50(3)
P2 W H1 140(3)
Si1 W H1 86(3)
H3 W H1 71(4)
P3 W H4 70(3)
P1 W H4 151(3)
Si3 W H4 106(3)
P2 W H4 72(3)
Si1 W H4 67(3)
H3 W H4 132(3)
H1 W H4 68(4)
P3 W H2 73(2)
P1 W H2 65(2)
Si3 W H2 124(2)
P2 W H2 74(2)
Si1 W H2 145(2)
H3 W H2 68(3)
H1 W H2 129(4)
H4 W H2 125(3)
C12 P1 C11 102.3(3)
C12 P1 C13 101.1(3)
C11 P1 C13 98.4(3)
C12 P1 W 120.6(2)
C11 P1 W 112.9(2)
C13 P1 W 118.2(2)
C23 P2 C21 101.4(3)
C23 P2 C22 100.4(3)
C21 P2 C22 99.6(4)
C23 P2 W 115.9(2)
C21 P2 W 114.0(2)
C22 P2 W 122.3(2)
C32 P3 C31 102.0(4)
C32 P3 C33 100.7(3)
C31 P3 C33 98.9(3)
C32 P3 W 114.4(2)
C31 P3 W 116.5(2)
C33 P3 W 121.2(2)
Si2 Si1 W 111.62(7)
Si2 Si1 H11 99(2)
W Si1 H11 116(2)
Si2 Si1 H12 106(2)
W Si1 H12 119(3)
H11 Si1 H12 102(3)
C211 Si2 C201 109.4(3)
C211 Si2 Si1 113.4(2)
C201 Si2 Si1 106.6(2)
C211 Si2 H21 109.1(18)
C201 Si2 H21 105.2(18)
Si1 Si2 H21 112.7(18)
C301 Si3 W 116.93(19)
C301 Si3 H32 102(2)
W Si3 H32 114(2)
C301 Si3 H31 100(2)
W Si3 H31 116(2)
H32 Si3 H31 106(3)
C301 Si3 H1 93(2)
W Si3 H1 33(2)
H32 Si3 H1 146(3)
H31 Si3 H1 101(3)
P1 C11 H11A 109.5
P1 C11 H11B 109.5
H11A C11 H11B 109.5
P1 C11 H11C 109.5
H11A C11 H11C 109.5
H11B C11 H11C 109.5
P1 C12 H12A 109.5
P1 C12 H12B 109.5
H12A C12 H12B 109.5
P1 C12 H12C 109.5
H12A C12 H12C 109.5
H12B C12 H12C 109.5
P1 C13 H13A 109.5
P1 C13 H13B 109.5
H13A C13 H13B 109.5
P1 C13 H13C 109.5
H13A C13 H13C 109.5
H13B C13 H13C 109.5
P2 C21 H21D 109.5
P2 C21 H21E 109.5
H21D C21 H21E 109.5
P2 C21 H21F 109.5
H21D C21 H21F 109.5
H21E C21 H21F 109.5
P2 C22 H22A 109.5
P2 C22 H22B 109.5
H22A C22 H22B 109.5
P2 C22 H22C 109.5
H22A C22 H22C 109.5
H22B C22 H22C 109.5
P2 C23 H23A 109.5
P2 C23 H23B 109.5
H23A C23 H23B 109.5
P2 C23 H23C 109.5
H23A C23 H23C 109.5
H23B C23 H23C 109.5
P3 C31 H31A 109.5
P3 C31 H31B 109.5
H31A C31 H31B 109.5
P3 C31 H31C 109.5
H31A C31 H31C 109.5
H31B C31 H31C 109.5
P3 C32 H32A 109.5
P3 C32 H32B 109.5
H32A C32 H32B 109.5
P3 C32 H32C 109.5
H32A C32 H32C 109.5
H32B C32 H32C 109.5
P3 C33 H33A 109.5
P3 C33 H33B 109.5
H33A C33 H33B 109.5
P3 C33 H33C 109.5
H33A C33 H33C 109.5
H33B C33 H33C 109.5
C206 C201 C202 116.7(6)
C206 C201 Si2 121.2(5)
C202 C201 Si2 121.7(5)
C203 C202 C201 121.6(7)
C203 C202 H20C 119.2
C201 C202 H20C 119.2
C204 C203 C202 119.3(7)
C204 C203 H20E 120.3
C202 C203 H20E 120.3
C205 C204 C203 120.2(7)
C205 C204 H20D 119.9
C203 C204 H20D 119.9
C204 C205 C206 120.1(7)
C204 C205 H20B 119.9
C206 C205 H20B 119.9
C205 C206 C201 121.9(6)
C205 C206 H20A 119.0
C201 C206 H20A 119.0
C216 C211 C212 116.5(6)
C216 C211 Si2 125.2(5)
C212 C211 Si2 118.3(5)
C213 C212 C211 121.4(6)
C213 C212 H21B 119.3
C211 C212 H21B 119.3
C214 C213 C212 120.7(7)
C214 C213 H21C 119.6
C212 C213 H21C 119.6
C213 C214 C215 118.6(7)
C213 C214 H21H 120.7
C215 C214 H21H 120.7
C216 C215 C214 120.6(7)
C216 C215 H21G 119.7
C214 C215 H21G 119.7
C215 C216 C211 122.1(7)
C215 C216 H21A 119.0
C211 C216 H21A 119.0
C302 C301 C306 116.5(6)
C302 C301 Si3 122.5(5)
C306 C301 Si3 120.9(5)
C301 C302 C303 121.2(7)
C301 C302 H30C 119.4
C303 C302 H30C 119.4
C304 C303 C302 120.4(7)
C304 C303 H30E 119.8
C302 C303 H30E 119.8
C305 C304 C303 119.4(7)
C305 C304 H30D 120.3
C303 C304 H30D 120.3
C304 C305 C306 120.1(6)
C304 C305 H30A 120.0
C306 C305 H30A 120.0
C301 C306 C305 122.4(6)
C301 C306 H30B 118.8
C305 C306 H30B 118.8

loop_
_geom_bond_atom_site_label_1
_geom_bond_atom_site_label_2
_geom_bond_distance
W P3 2.4288(15)
W P1 2.5143(16)
W Si3 2.5273(16)
W P2 2.5350(15)
W Si1 2.5857(16)
W H3 1.44(6)
W H1 1.39(8)
W H4 1.42(6)
W H2 1.49(6)
P1 C12 1.799(6)
P1 C11 1.807(7)
P1 C13 1.825(6)
P2 C23 1.809(6)
P2 C21 1.810(7)
P2 C22 1.819(6)
P3 C32 1.805(6)
P3 C31 1.814(7)
P3 C33 1.818(6)
Si1 Si2 2.339(2)
Si1 H11 1.51(6)
Si1 H12 1.41(6)
Si2 C211 1.879(6)
Si2 C201 1.881(7)
Si2 H21 1.47(5)
Si3 C301 1.892(6)
Si3 H32 1.38(5)
Si3 H31 1.40(5)
Si3 H1 1.95(8)
C11 H11A 0.9800
C11 H11B 0.9800
C11 H11C 0.9800
C12 H12A 0.9800
C12 H12B 0.9800
C12 H12C 0.9800
C13 H13A 0.9800
C13 H13B 0.9800
C13 H13C 0.9800
C21 H21D 0.9800
C21 H21E 0.9800
C21 H21F 0.9800
C22 H22A 0.9800
C22 H22B 0.9800
C22 H22C 0.9800
C23 H23A 0.9800
C23 H23B 0.9800
C23 H23C 0.9800
C31 H31A 0.9800
C31 H31B 0.9800
C31 H31C 0.9800
C32 H32A 0.9800
C32 H32B 0.9800
C32 H32C 0.9800
C33 H33A 0.9800
C33 H33B 0.9800
C33 H33C 0.9800
C201 C206 1.382(9)
C201 C202 1.400(8)
C202 C203 1.384(10)
C202 H20C 0.9500
C203 C204 1.380(10)
C203 H20E 0.9500
C204 C205 1.360(9)
C204 H20D 0.9500
C205 C206 1.381(9)
C205 H20B 0.9500
C206 H20A 0.9500
C211 C216 1.383(8)
C211 C212 1.396(8)
C212 C213 1.381(9)
C212 H21B 0.9500
C213 C214 1.373(10)
C213 H21C 0.9500
C214 C215 1.377(10)
C214 H21H 0.9500
C215 C216 1.375(9)
C215 H21G 0.9500
C216 H21A 0.9500
C301 C302 1.374(9)
C301 C306 1.380(8)
C302 C303 1.399(10)
C302 H30C 0.9500
C303 C304 1.360(9)
C303 H30E 0.9500
C304 C305 1.358(9)
C304 H30D 0.9500
C305 C306 1.380(8)
C305 H30A 0.9500
C306 H30B 0.9500
